data_9014009
loop_
_publ_author_name
'Ertl, A.'
'Schuster, R.'
'Hughes, J. M.'
'Ludwig, T.'
'Meyer, H.-P.'
'Finger, F.'
'Dyar, M. D.'
'Ruschel, K.'
'Rossman, G. R.'
'Klotzli, U.'
'Brandstatter, F.'
'Lengauer, C. L.'
'Tillmanns, E.'

_publ_section_title
;
 Li-bearing tourmalines in Variscan granitic pegmatites
 from the Moldanubian nappes, Lower Austria
 Note: Sample TK3
;
_journal_name_full 'European Journal of Mineralogy'
_journal_page_first 695
_journal_page_last 715
_journal_paper_doi 10.1127/0935-1221/2012/0024-2203
_journal_volume 24
_journal_year 2012
_chemical_compound_source 'Konigsalm, Moldanubian nappes, Lower Austria'
_chemical_formula_sum 'Al6.873 B3 F0.05 Fe1.188 H5.85 Li0.021 Mg0.819 Mn0.081 Na0.37 O30.95 Si5.958 Ti0.009 Zn0.009'
_chemical_name_mineral Foitite
_space_group_IT_number 160
_symmetry_space_group_name_Hall 'R 3 -2"'
_symmetry_space_group_name_H-M 'R 3 m :H'
_cell_angle_alpha 90
_cell_angle_beta 90
_cell_angle_gamma 120
_cell_length_a 15.9537
_cell_length_b 15.9537
_cell_length_c 7.1448
_cell_formula_units_Z 3
_cell_volume 1574.866
_database_code_amcsd 0019399
_exptl_crystal_density_diffrn 3.124
_cod_original_sg_symbol_H-M 'R 3 m'
_cod_original_formula_sum 'Na.37 Fe1.188 Al6.873 Mg.819 Mn.081 Li.021 Ti.009 Zn.009 Si5.958 B3 F.05 O30.95 H5.85'
_cod_database_code 9014009

loop_
_space_group_symop_operation_xyz
x,y,z
2/3+x,1/3+y,1/3+z
1/3+x,2/3+y,2/3+z
x,x-y,z
2/3+x,1/3+x-y,1/3+z
1/3+x,2/3+x-y,2/3+z
-y,-x,z
2/3-y,1/3-x,1/3+z
1/3-y,2/3-x,2/3+z
-x+y,y,z
2/3-x+y,1/3+y,1/3+z
1/3-x+y,2/3+y,2/3+z
-y,x-y,z
2/3-y,1/3+x-y,1/3+z
1/3-y,2/3+x-y,2/3+z
-x+y,-x,z
2/3-x+y,1/3-x,1/3+z
1/3-x+y,2/3-x,2/3+z

loop_
_atom_site_label
_atom_site_fract_x
_atom_site_fract_y
_atom_site_fract_z
_atom_site_occupancy
_atom_site_U_iso_or_equiv
NaX 0.00000 0.00000 0.24980 0.37000 0.02970
Fe2+Y 0.12457 0.06228 0.35730 0.37300 0.01059
AlY 0.12457 0.06228 0.35730 0.36300 0.01059
MgY 0.12457 0.06228 0.35730 0.18700 0.01059
Mn2+Y 0.12457 0.06228 0.35730 0.02700 0.01059
Fe3+Y 0.12457 0.06228 0.35730 0.02300 0.01059
LiY 0.12457 0.06228 0.35730 0.00700 0.01059
Ti4+Y 0.12457 0.06228 0.35730 0.00300 0.01059
ZnY 0.12457 0.06228 0.35730 0.00300 0.01059
AlZ 0.29815 0.26147 0.37335 0.95700 0.00780
MgZ 0.29815 0.26147 0.37335 0.04300 0.00780
SiT 0.19187 0.18986 0.01622 0.99300 0.00700
AlT 0.19187 0.18986 0.01622 0.00700 0.00700
B 0.11010 0.22020 0.47130 1.00000 0.00940
F1 0.00000 0.00000 0.20930 0.05000 0.02800
O1 0.00000 0.00000 0.20930 0.95000 0.02800
H1 0.02980 0.01490 0.16900 0.95000 ?
O2 0.06188 0.12376 0.50540 1.00000 0.01720
O3 0.26610 0.13305 0.47460 1.00000 0.01380
H3 0.25700 0.12850 0.60500 1.00000 0.03800
O4 0.09376 0.18752 0.08410 1.00000 0.01180
O5 0.18780 0.09390 0.10710 1.00000 0.01170
O6 0.19738 0.18678 0.20820 1.00000 0.01030
O7 0.28534 0.28581 0.09500 1.00000 0.00990
O8 0.20990 0.27076 0.45640 1.00000 0.01110

loop_
_cod_related_entry_id
_cod_related_entry_database
_cod_related_entry_code
1 AMCSD 0019399
